data_1521304
loop_
_publ_author_name
'Masuda, Y.'
'Pitschke, W.'
'Ohta, M.'
'Seo, W.-S.'
'Koumoto, K.'

_publ_section_title
;
 Structure and thermoelectric transport properties of isoelectronically
 substituted (Zn O)5 In2 O3
;
_journal_name_full 'Journal of Solid State Chemistry'
_journal_page_first 221
_journal_page_last 227
_journal_volume 150
_journal_year 2000
_chemical_formula_sum 'In2 Mg0.5 O8 Zn4.5'
_chemical_name_systematic '(Zn0.9 Mg0.1 O)5 In2 O3'
_space_group_IT_number 166
_symmetry_space_group_name_Hall '-R 3 2"'
_symmetry_space_group_name_H-M 'R -3 m :H'
_cell_angle_alpha 90
_cell_angle_beta 90
_cell_angle_gamma 120
_cell_formula_units_Z 3
_cell_length_a 3.3318
_cell_length_b 3.3318
_cell_length_c 57.95
_cell_volume 557.111
_citation_journal_id_ASTM JSSCBI
_cod_data_source_file Masuda_JSSCBI_2000_1782.cif
_cod_data_source_block In2Mg0.5O8Zn4.5
_cod_original_cell_volume 557.1113
_cod_database_code 1521304

loop_
_symmetry_equiv_pos_as_xyz
x,y,z
-y,x-y,z
-x+y,-x,z
y,x,-z
-x,-x+y,-z
x-y,-y,-z
-x,-y,-z
y,-x+y,-z
x-y,x,-z
-y,-x,z
x,x-y,z
-x+y,y,z
x+2/3,y+1/3,z+1/3
-y+2/3,x-y+1/3,z+1/3
-x+y+2/3,-x+1/3,z+1/3
y+2/3,x+1/3,-z+1/3
-x+2/3,-x+y+1/3,-z+1/3
x-y+2/3,-y+1/3,-z+1/3
-x+2/3,-y+1/3,-z+1/3
y+2/3,-x+y+1/3,-z+1/3
x-y+2/3,x+1/3,-z+1/3
-y+2/3,-x+1/3,z+1/3
x+2/3,x-y+1/3,z+1/3
-x+y+2/3,y+1/3,z+1/3
x+1/3,y+2/3,z+2/3
-y+1/3,x-y+2/3,z+2/3
-x+y+1/3,-x+2/3,z+2/3
y+1/3,x+2/3,-z+2/3
-x+1/3,-x+y+2/3,-z+2/3
x-y+1/3,-y+2/3,-z+2/3
-x+1/3,-y+2/3,-z+2/3
y+1/3,-x+y+2/3,-z+2/3
x-y+1/3,x+2/3,-z+2/3
-y+1/3,-x+2/3,z+2/3
x+1/3,x-y+2/3,z+2/3
-x+y+1/3,y+2/3,z+2/3

loop_
_atom_site_label
_atom_site_type_symbol
_atom_site_fract_x
_atom_site_fract_y
_atom_site_fract_z
_atom_site_occupancy
_atom_site_U_iso_or_equiv
O1 O-2 0 0 0.1468 1 0.0
Mg2 Mg+2 0 0 0.1899 0.07 0.0
In1 In+3 0 0 0 0.92 0.0
O3 O-2 0 0 0.0627 1 0.0
Mg3 Mg+2 0 0 0.0978 0.07 0.0
In4 In+3 0 0 0.2809 0.18 0.0
In3 In+3 0 0 0.0978 0.18 0.0
In2 In+3 0 0 0.1899 0.18 0.0
Zn1 Zn+2 0 0 0.1899 0.75 0.0
Zn2 Zn+2 0 0 0.0978 0.75 0.0
Zn3 Zn+2 0 0 0.2809 0.75 0.0
Mg4 Mg+2 0 0 0.2809 0.07 0.0
Mg1 Mg+2 0 0 0 0.08 0.0
O2 O-2 0 0 0.2281 1 0.0
O4 O-2 0 0 0.315 1 0.0
